data_4081466
loop_
_publ_author_name
'Kobayashi, Kyohei'
'Hirotsu, Masakazu'
'Kinoshita, Isamu'

_publ_section_title
;
 Skeletal Modification of Benzothiophene Mediated by Iron Carbonyls:
 Insertion of Terminal Alkynes with Migration of Amino and Alkoxy Groups
;
_journal_issue 18
_journal_name_full Organometallics
_journal_page_first 5030
_journal_paper_doi 10.1021/om400734s
_journal_volume 32
_journal_year 2013
_chemical_formula_moiety 'C18 H12 Fe2 O7 S'
_chemical_formula_sum 'C18 H12 Fe2 O7 S'
_chemical_formula_weight 484.04
_chemical_name_systematic ' ?'
_space_group_IT_number 2
_symmetry_cell_setting triclinic
_symmetry_space_group_name_Hall '-P 1'
_symmetry_space_group_name_H-M 'P -1'
_atom_sites_solution_hydrogens difmap
_atom_sites_solution_primary direct
_atom_sites_solution_secondary difmap
_audit_creation_method SHELXL-97
_cell_angle_alpha 68.280(7)
_cell_angle_beta 81.048(8)
_cell_angle_gamma 71.876(7)
_cell_formula_units_Z 2
_cell_length_a 8.5840(6)
_cell_length_b 9.5955(4)
_cell_length_c 12.4616(9)
_cell_measurement_reflns_used 3577
_cell_measurement_temperature 153
_cell_measurement_theta_max 27.4816
_cell_measurement_theta_min 4.2271
_cell_volume 905.30(11)
_computing_cell_refinement 'CrystalClear (Rigaku Inc., 2007)'
_computing_data_collection 'CrystalClear (Rigaku Inc., 2007)'
_computing_molecular_graphics 'Ortep-3 for Windows (Farrugia, 1997)'
_computing_publication_material SHELXL97
_computing_structure_refinement 'SHELXL-97 (Sheldrick, 1997)'
_computing_structure_solution 'SIR97 (Altomare <i>et al.</i>,  1999)'
_diffrn_ambient_temperature 153
_diffrn_detector_area_resol_mean 14.6306
_diffrn_measured_fraction_theta_full 0.948
_diffrn_measured_fraction_theta_max 0.930
_diffrn_measurement_details
;
scan:
    Number of images: 360
               Slice: -80.0000 - 100.0000
         Image width: 0.5000
            Exp time: 10.0000
       Rotation axis: Phi
               Omega: 0.0000
                 Chi: 0.0000
                 Phi: 0.0000
                 XTD: 35.3196
              2theta: 9.7368
scan:
    Number of images: 100
               Slice: -30.0000 - 20.0000
         Image width: 0.5000
            Exp time: 10.0000
       Rotation axis: Omega
               Omega: 0.0000
                 Chi: 90.0000
                 Phi: 0.0000
                 XTD: 35.3196
              2theta: 9.7368
scan:
    Number of images: 100
               Slice: -30.0000 - 20.0000
         Image width: 0.5000
            Exp time: 10.0000
       Rotation axis: Omega
               Omega: 0.0000
                 Chi: 90.0000
                 Phi: 90.0000
                 XTD: 35.3196
              2theta: 9.7368
scan:
    Number of images: 100
               Slice: -30.0000 - 20.0000
         Image width: 0.5000
            Exp time: 10.0000
       Rotation axis: Omega
               Omega: 0.0000
                 Chi: 90.0000
                 Phi: 180.0000
                 XTD: 35.3196
              2theta: 9.7368
;
_diffrn_measurement_device 'Mercury70 (2x2 bin mode)'
_diffrn_measurement_device_details 'AFC7: Eulerian 3-circle'
_diffrn_measurement_device_type 'Rigaku/MSC Mercury CCD'
_diffrn_measurement_method '\w or \f'
_diffrn_radiation_detector CCD
_diffrn_radiation_monochromator 'Graphite Monochromator'
_diffrn_radiation_source 'Rotating Anode'
_diffrn_radiation_type MoK\a
_diffrn_radiation_wavelength 0.71075
_diffrn_reflns_av_R_equivalents 0.0267
_diffrn_reflns_av_unetI/netI 0.0386
_diffrn_reflns_limit_h_max 10
_diffrn_reflns_limit_h_min -11
_diffrn_reflns_limit_k_max 10
_diffrn_reflns_limit_k_min -12
_diffrn_reflns_limit_l_max 16
_diffrn_reflns_limit_l_min -16
_diffrn_reflns_number 8656
_diffrn_reflns_theta_full 25.00
_diffrn_reflns_theta_max 27.48
_diffrn_reflns_theta_min 4.23
_diffrn_source_current 100.0000
_diffrn_source_power 4.0000
_diffrn_source_voltage 40.0000
_exptl_absorpt_coefficient_mu 1.757
_exptl_absorpt_correction_T_max 0.8579
_exptl_absorpt_correction_T_min 0.6483
_exptl_absorpt_correction_type multi-scan
_exptl_absorpt_process_details '(Jacobson, 1998)'
_exptl_crystal_colour Red
_exptl_crystal_density_diffrn 1.776
_exptl_crystal_density_method 'not measured'
_exptl_crystal_description Platelet
_exptl_crystal_F_000 488
_exptl_crystal_size_max 0.27
_exptl_crystal_size_mid 0.23
_exptl_crystal_size_min 0.09
_refine_diff_density_max 0.527
_refine_diff_density_min -0.424
_refine_diff_density_rms 0.085
_refine_ls_extinction_method none
_refine_ls_goodness_of_fit_ref 1.061
_refine_ls_hydrogen_treatment refall
_refine_ls_matrix_type full
_refine_ls_number_parameters 301
_refine_ls_number_reflns 3854
_refine_ls_number_restraints 0
_refine_ls_restrained_S_all 1.061
_refine_ls_R_factor_all 0.0425
_refine_ls_R_factor_gt 0.0347
_refine_ls_shift/su_max 0.001
_refine_ls_shift/su_mean 0.000
_refine_ls_structure_factor_coef Fsqd
_refine_ls_weighting_details 'calc w=1/[\s^2^(Fo^2^)+(0.0478P)^2^+0.0643P] where P=(Fo^2^+2Fc^2^)/3'
_refine_ls_weighting_scheme calc
_refine_ls_wR_factor_gt 0.0808
_refine_ls_wR_factor_ref 0.0855
_reflns_number_gt 3314
_reflns_number_total 3854
_reflns_threshold_expression >2sigma(I)
_cod_data_source_file om400734s_si_002.cif
_cod_data_source_block 6
_cod_depositor_comments
;
The following automatic conversions were performed:

'_exptl_absorpt_correction_type' value 'Multi-scan' changed to
'multi-scan' according to
/home/saulius/struct/CIF-dictionaries/cif_core.dic dictionary named
'cif_core.dic' version 2.4.2 from 2011-04-26.

Automatic conversion script
Id: cif_fix_values 1891 2012-01-12 08:04:46Z andrius 
;
_cod_original_cell_volume 905.30(10)
_cod_original_sg_symbol_H-M P-1
_cod_database_code 4081466

loop_
_symmetry_equiv_pos_as_xyz
'x, y, z'
'-x, -y, -z'

loop_
_atom_site_label
_atom_site_type_symbol
_atom_site_fract_x
_atom_site_fract_y
_atom_site_fract_z
_atom_site_U_iso_or_equiv
_atom_site_adp_type
_atom_site_occupancy
_atom_site_symmetry_multiplicity
_atom_site_calc_flag
C1 C 0.9922(3) 0.7940(2) 0.65583(19) 0.0193(5) Uani 1 1 d
C2 C 1.1203(3) 0.8489(3) 0.5917(2) 0.0231(5) Uani 1 1 d
C3 C 1.1851(3) 0.9386(3) 0.6288(2) 0.0274(5) Uani 1 1 d
C4 C 1.1212(3) 0.9719(3) 0.7286(2) 0.0284(6) Uani 1 1 d
C5 C 0.9943(3) 0.9145(3) 0.7927(2) 0.0260(5) Uani 1 1 d
C6 C 0.9272(3) 0.8247(2) 0.7578(2) 0.0207(5) Uani 1 1 d
C7 C 0.7979(3) 0.7518(3) 0.8267(2) 0.0221(5) Uani 1 1 d
C8 C 0.8432(3) 0.5850(3) 0.8756(2) 0.0202(5) Uani 1 1 d
C9 C 1.0109(3) 0.4947(3) 0.86688(19) 0.0194(5) Uani 1 1 d
C10 C 1.0478(3) 0.3310(2) 0.89355(19) 0.0206(5) Uani 1 1 d
C11 C 0.9204(3) 0.2651(3) 0.8987(2) 0.0228(5) Uani 1 1 d
C12 C 1.2216(3) 0.2316(3) 0.8986(2) 0.0238(5) Uani 1 1 d
C13 C 1.5011(4) 0.2274(4) 0.8731(3) 0.0417(7) Uani 1 1 d
C14 C 0.5881(3) 0.9043(3) 0.6638(2) 0.0268(5) Uani 1 1 d
C15 C 0.5088(3) 0.6655(3) 0.8341(2) 0.0285(6) Uani 1 1 d
C16 C 0.5700(3) 0.6347(3) 0.6397(2) 0.0265(5) Uani 1 1 d
C17 C 0.8350(3) 0.3615(3) 0.6756(2) 0.0240(5) Uani 1 1 d
C18 C 1.1298(3) 0.3847(3) 0.6636(2) 0.0247(5) Uani 1 1 d
O1 O 1.3298(2) 0.31423(19) 0.87649(15) 0.0278(4) Uani 1 1 d
O2 O 1.2597(2) 0.09167(19) 0.92119(17) 0.0358(5) Uani 1 1 d
O3 O 0.5421(2) 1.03637(19) 0.62610(18) 0.0392(5) Uani 1 1 d
O4 O 0.4055(2) 0.6457(2) 0.90286(18) 0.0458(5) Uani 1 1 d
O5 O 0.4964(2) 0.6039(2) 0.58740(18) 0.0393(5) Uani 1 1 d
O6 O 0.7747(2) 0.2967(2) 0.64069(17) 0.0359(5) Uani 1 1 d
O7 O 1.2503(2) 0.3493(2) 0.61412(16) 0.0381(5) Uani 1 1 d
S1 S 0.89625(7) 0.68802(6) 0.60778(5) 0.01875(14) Uani 1 1 d
Fe1 Fe 0.66916(4) 0.69712(3) 0.72550(3) 0.01985(11) Uani 1 1 d
Fe2 Fe 0.94164(4) 0.44391(3) 0.73801(3) 0.01758(11) Uani 1 1 d
H2 H 1.160(3) 0.826(3) 0.528(2) 0.026(7) Uiso 1 1 d
H3 H 1.267(3) 0.983(3) 0.582(2) 0.026(7) Uiso 1 1 d
H4 H 1.163(3) 1.027(3) 0.752(2) 0.028(7) Uiso 1 1 d
H5 H 0.949(3) 0.937(3) 0.858(2) 0.026(7) Uiso 1 1 d
H7 H 0.725(3) 0.804(3) 0.871(2) 0.026(7) Uiso 1 1 d
H8 H 0.772(3) 0.539(3) 0.937(2) 0.015(6) Uiso 1 1 d
H9 H 1.088(3) 0.542(3) 0.855(2) 0.023(7) Uiso 1 1 d
H11A H 0.814(3) 0.304(3) 0.927(2) 0.024(7) Uiso 1 1 d
H11B H 0.946(3) 0.161(3) 0.899(2) 0.015(6) Uiso 1 1 d
H13A H 1.523(4) 0.145(3) 0.949(3) 0.039(8) Uiso 1 1 d
H13B H 1.565(4) 0.312(4) 0.850(3) 0.058(10) Uiso 1 1 d
H13C H 1.523(4) 0.186(3) 0.810(3) 0.047(9) Uiso 1 1 d

loop_
_atom_site_aniso_label
_atom_site_aniso_U_11
_atom_site_aniso_U_22
_atom_site_aniso_U_33
_atom_site_aniso_U_23
_atom_site_aniso_U_13
_atom_site_aniso_U_12
C1 0.0186(12) 0.0180(10) 0.0198(12) -0.0052(9) -0.0059(9) -0.0022(9)
C2 0.0208(12) 0.0241(11) 0.0204(12) -0.0044(10) -0.0034(10) -0.0035(10)
C3 0.0252(14) 0.0245(11) 0.0294(14) -0.0014(11) -0.0063(11) -0.0097(10)
C4 0.0345(15) 0.0207(11) 0.0322(14) -0.0068(11) -0.0106(12) -0.0088(11)
C5 0.0355(15) 0.0202(11) 0.0224(13) -0.0078(10) -0.0066(11) -0.0046(10)
C6 0.0215(12) 0.0178(10) 0.0210(12) -0.0059(9) -0.0037(10) -0.0025(9)
C7 0.0230(12) 0.0251(11) 0.0193(12) -0.0111(10) -0.0004(10) -0.0039(10)
C8 0.0212(12) 0.0261(11) 0.0144(11) -0.0081(10) -0.0002(10) -0.0070(10)
C9 0.0220(12) 0.0233(11) 0.0158(11) -0.0079(9) -0.0025(10) -0.0078(9)
C10 0.0259(13) 0.0224(10) 0.0126(11) -0.0051(9) -0.0040(9) -0.0050(9)
C11 0.0237(13) 0.0225(11) 0.0212(12) -0.0061(10) -0.0012(10) -0.0064(10)
C12 0.0284(14) 0.0247(11) 0.0180(12) -0.0080(10) -0.0062(10) -0.0036(10)
C13 0.0214(15) 0.0453(17) 0.056(2) -0.0212(17) -0.0032(14) -0.0012(13)
C14 0.0188(12) 0.0330(13) 0.0286(14) -0.0115(11) -0.0006(11) -0.0062(10)
C15 0.0241(14) 0.0294(12) 0.0263(13) -0.0063(11) -0.0024(11) -0.0028(10)
C16 0.0186(13) 0.0271(11) 0.0328(14) -0.0131(11) 0.0011(11) -0.0025(10)
C17 0.0215(13) 0.0244(11) 0.0248(13) -0.0094(10) -0.0022(10) -0.0028(10)
C18 0.0261(14) 0.0262(11) 0.0205(12) -0.0097(10) -0.0060(10) -0.0011(10)
O1 0.0213(9) 0.0286(8) 0.0325(10) -0.0099(8) -0.0023(8) -0.0056(7)
O2 0.0353(11) 0.0244(9) 0.0458(12) -0.0121(9) -0.0132(9) -0.0002(8)
O3 0.0334(11) 0.0234(9) 0.0530(13) -0.0062(9) -0.0080(9) -0.0028(8)
O4 0.0293(11) 0.0557(12) 0.0385(12) -0.0071(10) 0.0099(10) -0.0094(10)
O5 0.0272(11) 0.0492(11) 0.0518(13) -0.0292(10) -0.0067(9) -0.0078(9)
O6 0.0338(11) 0.0390(10) 0.0456(12) -0.0240(10) -0.0086(9) -0.0100(8)
O7 0.0258(10) 0.0542(11) 0.0326(11) -0.0210(10) 0.0040(9) -0.0039(9)
S1 0.0185(3) 0.0226(3) 0.0156(3) -0.0069(2) -0.0017(2) -0.0056(2)
Fe1 0.01619(19) 0.02166(17) 0.02001(19) -0.00683(14) -0.00069(14) -0.00336(13)
Fe2 0.01738(19) 0.01997(17) 0.01630(18) -0.00797(14) -0.00188(13) -0.00375(13)

loop_
_atom_type_symbol
_atom_type_description
_atom_type_scat_dispersion_real
_atom_type_scat_dispersion_imag
_atom_type_scat_source
C C 0.0033 0.0016 'International Tables Vol C Tables 4.2.6.8 and 6.1.1.4'
H H 0.0000 0.0000 'International Tables Vol C Tables 4.2.6.8 and 6.1.1.4'
O O 0.0106 0.0060 'International Tables Vol C Tables 4.2.6.8 and 6.1.1.4'
S S 0.1246 0.1234 'International Tables Vol C Tables 4.2.6.8 and 6.1.1.4'
Fe Fe 0.3463 0.8444 'International Tables Vol C Tables 4.2.6.8 and 6.1.1.4'

loop_
_geom_angle_atom_site_label_1
_geom_angle_atom_site_label_2
_geom_angle_atom_site_label_3
_geom_angle
C2 C1 C6 121.7(2)
C2 C1 S1 120.82(17)
C6 C1 S1 117.39(18)
C1 C2 C3 118.9(2)
C1 C2 H2 119.8(16)
C3 C2 H2 121.3(17)
C4 C3 C2 120.2(2)
C4 C3 H3 120.2(15)
C2 C3 H3 119.4(15)
C5 C4 C3 120.2(2)
C5 C4 H4 119.7(18)
C3 C4 H4 120.0(18)
C4 C5 C6 120.8(2)
C4 C5 H5 121.7(16)
C6 C5 H5 117.4(17)
C5 C6 C1 118.1(2)
C5 C6 C7 123.2(2)
C1 C6 C7 118.6(2)
C8 C7 C6 116.9(2)
C8 C7 Fe1 78.88(13)
C6 C7 Fe1 112.01(16)
C8 C7 H7 115.9(16)
C6 C7 H7 116.8(16)
Fe1 C7 H7 110.1(16)
C7 C8 C9 120.8(2)
C7 C8 Fe1 63.38(13)
C9 C8 Fe1 123.64(15)
C7 C8 Fe2 116.22(15)
C9 C8 Fe2 56.70(11)
Fe1 C8 Fe2 71.33(6)
C7 C8 H8 117.0(13)
C9 C8 H8 118.2(14)
Fe1 C8 H8 99.9(15)
Fe2 C8 H8 112.9(12)
C10 C9 C8 119.8(2)
C10 C9 Fe2 68.90(12)
C8 C9 Fe2 87.43(14)
C10 C9 H9 122.1(17)
C8 C9 H9 117.4(16)
Fe2 C9 H9 122.0(16)
C11 C10 C9 119.1(2)
C11 C10 C12 119.2(2)
C9 C10 C12 121.0(2)
C11 C10 Fe2 73.82(14)
C9 C10 Fe2 70.48(13)
C12 C10 Fe2 119.32(15)
C10 C11 Fe2 66.76(13)
C10 C11 H11A 121.8(15)
Fe2 C11 H11A 103.2(16)
C10 C11 H11B 119.7(14)
Fe2 C11 H11B 117.9(14)
H11A C11 H11B 115(2)
O2 C12 O1 123.8(2)
O2 C12 C10 123.7(2)
O1 C12 C10 112.52(18)
O1 C13 H13A 107.3(18)
O1 C13 H13B 104.6(18)
H13A C13 H13B 116(3)
O1 C13 H13C 109.7(19)
H13A C13 H13C 113(2)
H13B C13 H13C 106(3)
O3 C14 Fe1 177.2(2)
O4 C15 Fe1 179.5(2)
O5 C16 Fe1 174.5(2)
O6 C17 Fe2 174.3(2)
O7 C18 Fe2 178.7(2)
C12 O1 C13 115.8(2)
C1 S1 Fe1 99.38(8)
C1 S1 Fe2 107.75(8)
Fe1 S1 Fe2 76.03(2)
C15 Fe1 C14 96.69(11)
C15 Fe1 C16 88.01(11)
C14 Fe1 C16 100.14(11)
C15 Fe1 C7 93.36(11)
C14 Fe1 C7 84.10(10)
C16 Fe1 C7 175.38(9)
C15 Fe1 S1 168.76(8)
C14 Fe1 S1 94.36(8)
C16 Fe1 S1 92.09(8)
C7 Fe1 S1 85.71(7)
C15 Fe1 C8 86.00(10)
C14 Fe1 C8 121.71(10)
C16 Fe1 C8 138.13(9)
C7 Fe1 C8 37.74(8)
S1 Fe1 C8 86.44(6)
C15 Fe1 Fe2 116.68(8)
C14 Fe1 Fe2 145.59(8)
C16 Fe1 Fe2 89.74(7)
C7 Fe1 Fe2 85.70(6)
S1 Fe1 Fe2 52.092(18)
C8 Fe1 Fe2 57.06(5)
C18 Fe2 C17 93.11(11)
C18 Fe2 C10 91.52(10)
C17 Fe2 C10 124.14(10)
C18 Fe2 C9 103.54(10)
C17 Fe2 C9 156.68(11)
C10 Fe2 C9 40.62(9)
C18 Fe2 C11 110.32(10)
C17 Fe2 C11 87.81(10)
C10 Fe2 C11 39.42(9)
C9 Fe2 C11 71.24(9)
C18 Fe2 S1 90.33(8)
C17 Fe2 S1 100.37(8)
C10 Fe2 S1 135.25(6)
C9 Fe2 S1 95.81(7)
C11 Fe2 S1 157.47(7)
C18 Fe2 C8 136.59(10)
C17 Fe2 C8 130.30(9)
C10 Fe2 C8 66.11(8)
C9 Fe2 C8 35.87(9)
C11 Fe2 C8 76.28(8)
S1 Fe2 C8 82.53(6)
C18 Fe2 Fe1 142.10(8)
C17 Fe2 Fe1 91.44(7)
C10 Fe2 Fe1 116.41(6)
C9 Fe2 Fe1 85.42(7)
C11 Fe2 Fe1 107.44(7)
S1 Fe2 Fe1 51.880(18)
C8 Fe2 Fe1 51.61(6)

loop_
_geom_bond_atom_site_label_1
_geom_bond_atom_site_label_2
_geom_bond_distance
C1 C2 1.378(3)
C1 C6 1.403(3)
C1 S1 1.788(2)
C2 C3 1.392(3)
C2 H2 0.89(2)
C3 C4 1.386(4)
C3 H3 0.94(3)
C4 C5 1.380(4)
C4 H4 0.87(3)
C5 C6 1.389(3)
C5 H5 0.92(3)
C6 C7 1.483(3)
C7 C8 1.432(3)
C7 Fe1 2.091(2)
C7 H7 0.92(3)
C8 C9 1.442(3)
C8 Fe1 2.295(2)
C8 Fe2 2.458(2)
C8 H8 0.96(2)
C9 C10 1.420(3)
C9 Fe2 2.056(2)
C9 H9 0.88(3)
C10 C11 1.407(3)
C10 C12 1.496(3)
C10 Fe2 2.035(2)
C11 Fe2 2.127(2)
C11 H11A 0.94(3)
C11 H11B 0.95(2)
C12 O2 1.210(3)
C12 O1 1.336(3)
C13 O1 1.450(3)
C13 H13A 0.98(3)
C13 H13B 1.05(3)
C13 H13C 0.98(3)
C14 O3 1.135(3)
C14 Fe1 1.790(3)
C15 O4 1.142(3)
C15 Fe1 1.788(3)
C16 O5 1.139(3)
C16 Fe1 1.817(3)
C17 O6 1.147(3)
C17 Fe2 1.787(2)
C18 O7 1.142(3)
C18 Fe2 1.773(2)
S1 Fe1 2.2491(7)
S1 Fe2 2.2556(7)
Fe1 Fe2 2.7742(5)

loop_
_geom_torsion_atom_site_label_1
_geom_torsion_atom_site_label_2
_geom_torsion_atom_site_label_3
_geom_torsion_atom_site_label_4
_geom_torsion
C6 C1 C2 C3 -0.7(3)
S1 C1 C2 C3 176.28(17)
C1 C2 C3 C4 -0.1(4)
C2 C3 C4 C5 0.9(4)
C3 C4 C5 C6 -0.9(4)
C4 C5 C6 C1 0.1(3)
C4 C5 C6 C7 176.1(2)
C2 C1 C6 C5 0.7(3)
S1 C1 C6 C5 -176.36(17)
C2 C1 C6 C7 -175.5(2)
S1 C1 C6 C7 7.4(3)
C5 C6 C7 C8 -112.4(2)
C1 C6 C7 C8 63.7(3)
C5 C6 C7 Fe1 159.28(18)
C1 C6 C7 Fe1 -24.7(3)
C6 C7 C8 C9 5.8(3)
Fe1 C7 C8 C9 115.0(2)
C6 C7 C8 Fe1 -109.2(2)
C6 C7 C8 Fe2 -59.4(2)
Fe1 C7 C8 Fe2 49.77(13)
C7 C8 C9 C10 -166.8(2)
Fe1 C8 C9 C10 -90.0(2)
Fe2 C8 C9 C10 -63.83(18)
C7 C8 C9 Fe2 -102.9(2)
Fe1 C8 C9 Fe2 -26.20(18)
C8 C9 C10 C11 16.4(3)
Fe2 C9 C10 C11 -57.59(19)
C8 C9 C10 C12 -172.9(2)
Fe2 C9 C10 C12 113.1(2)
C8 C9 C10 Fe2 74.0(2)
C9 C10 C11 Fe2 55.95(19)
C12 C10 C11 Fe2 -115.0(2)
C11 C10 C12 O2 -9.5(4)
C9 C10 C12 O2 179.8(2)
Fe2 C10 C12 O2 -96.5(3)
C11 C10 C12 O1 171.1(2)
C9 C10 C12 O1 0.4(3)
Fe2 C10 C12 O1 84.1(2)
O2 C12 O1 C13 4.1(4)
C10 C12 O1 C13 -176.5(2)
C2 C1 S1 Fe1 -165.73(18)
C6 C1 S1 Fe1 11.38(18)
C2 C1 S1 Fe2 116.04(18)
C6 C1 S1 Fe2 -66.84(18)
O4 C15 Fe1 C14 64(24)
O4 C15 Fe1 C16 -36(24)
O4 C15 Fe1 C7 148(24)
O4 C15 Fe1 S1 -127(24)
O4 C15 Fe1 C8 -175(100)
O4 C15 Fe1 Fe2 -125(24)
O3 C14 Fe1 C15 115(5)
O3 C14 Fe1 C16 -156(5)
O3 C14 Fe1 C7 22(5)
O3 C14 Fe1 S1 -63(5)
O3 C14 Fe1 C8 26(5)
O3 C14 Fe1 Fe2 -51(5)
O5 C16 Fe1 C15 51(3)
O5 C16 Fe1 C14 -46(3)
O5 C16 Fe1 C7 158(2)
O5 C16 Fe1 S1 -141(3)
O5 C16 Fe1 C8 132(2)
O5 C16 Fe1 Fe2 167(3)
C8 C7 Fe1 C15 79.05(15)
C6 C7 Fe1 C15 -166.29(16)
C8 C7 Fe1 C14 175.44(15)
C6 C7 Fe1 C14 -69.91(17)
C8 C7 Fe1 C16 -28.0(13)
C6 C7 Fe1 C16 86.7(13)
C8 C7 Fe1 S1 -89.73(13)
C6 C7 Fe1 S1 24.93(15)
C6 C7 Fe1 C8 114.7(2)
C8 C7 Fe1 Fe2 -37.48(12)
C6 C7 Fe1 Fe2 77.18(15)
C1 S1 Fe1 C15 -103.9(4)
Fe2 S1 Fe1 C15 2.2(4)
C1 S1 Fe1 C14 65.52(11)
Fe2 S1 Fe1 C14 171.62(8)
C1 S1 Fe1 C16 165.85(10)
Fe2 S1 Fe1 C16 -88.05(8)
C1 S1 Fe1 C7 -18.22(10)
Fe2 S1 Fe1 C7 87.88(7)
C1 S1 Fe1 C8 -56.05(9)
Fe2 S1 Fe1 C8 50.05(6)
C1 S1 Fe1 Fe2 -106.10(8)
C7 C8 Fe1 C15 -100.73(15)
C9 C8 Fe1 C15 148.5(2)
Fe2 C8 Fe1 C15 125.56(9)
C7 C8 Fe1 C14 -5.34(18)
C9 C8 Fe1 C14 -116.1(2)
Fe2 C8 Fe1 C14 -139.04(10)
C7 C8 Fe1 C16 176.75(16)
C9 C8 Fe1 C16 66.0(3)
Fe2 C8 Fe1 C16 43.05(16)
C9 C8 Fe1 C7 -110.8(3)
Fe2 C8 Fe1 C7 -133.70(15)
C7 C8 Fe1 S1 87.59(13)
C9 C8 Fe1 S1 -23.20(18)
Fe2 C8 Fe1 S1 -46.12(4)
C7 C8 Fe1 Fe2 133.70(15)
C9 C8 Fe1 Fe2 22.92(16)
O7 C18 Fe2 C17 96(10)
O7 C18 Fe2 C10 -140(10)
O7 C18 Fe2 C9 -100(10)
O7 C18 Fe2 C11 -175(100)
O7 C18 Fe2 S1 -4(10)
O7 C18 Fe2 C8 -84(10)
O7 C18 Fe2 Fe1 0(10)
O6 C17 Fe2 C18 67(2)
O6 C17 Fe2 C10 -27(2)
O6 C17 Fe2 C9 -69(2)
O6 C17 Fe2 C11 -43(2)
O6 C17 Fe2 S1 158(2)
O6 C17 Fe2 C8 -113(2)
O6 C17 Fe2 Fe1 -151(2)
C11 C10 Fe2 C18 -120.97(15)
C9 C10 Fe2 C18 109.20(15)
C12 C10 Fe2 C18 -6.16(19)
C11 C10 Fe2 C17 -26.18(18)
C9 C10 Fe2 C17 -156.01(15)
C12 C10 Fe2 C17 88.6(2)
C11 C10 Fe2 C9 129.8(2)
C12 C10 Fe2 C9 -115.4(2)
C9 C10 Fe2 C11 -129.8(2)
C12 C10 Fe2 C11 114.8(2)
C11 C10 Fe2 S1 147.02(12)
C9 C10 Fe2 S1 17.19(18)
C12 C10 Fe2 S1 -98.17(17)
C11 C10 Fe2 C8 97.49(15)
C9 C10 Fe2 C8 -32.35(13)
C12 C10 Fe2 C8 -147.7(2)
C11 C10 Fe2 Fe1 85.57(13)
C9 C10 Fe2 Fe1 -44.26(15)
C12 C10 Fe2 Fe1 -159.61(15)
C10 C9 Fe2 C18 -76.18(16)
C8 C9 Fe2 C18 160.41(15)
C10 C9 Fe2 C17 58.2(3)
C8 C9 Fe2 C17 -65.2(3)
C8 C9 Fe2 C10 -123.4(2)
C10 C9 Fe2 C11 31.00(14)
C8 C9 Fe2 C11 -92.41(15)
C10 C9 Fe2 S1 -167.93(13)
C8 C9 Fe2 S1 68.66(13)
C10 C9 Fe2 C8 123.4(2)
C10 C9 Fe2 Fe1 141.17(13)
C8 C9 Fe2 Fe1 17.76(13)
C10 C11 Fe2 C18 66.06(15)
C10 C11 Fe2 C17 158.57(14)
C10 C11 Fe2 C9 -31.87(13)
C10 C11 Fe2 S1 -89.2(2)
C10 C11 Fe2 C8 -68.93(13)
C10 C11 Fe2 Fe1 -110.62(12)
C1 S1 Fe2 C18 -87.61(11)
Fe1 S1 Fe2 C18 176.84(8)
C1 S1 Fe2 C17 179.17(11)
Fe1 S1 Fe2 C17 83.62(8)
C1 S1 Fe2 C10 4.89(13)
Fe1 S1 Fe2 C10 -90.67(10)
C1 S1 Fe2 C9 16.04(11)
Fe1 S1 Fe2 C9 -79.52(7)
C1 S1 Fe2 C11 69.3(2)
Fe1 S1 Fe2 C11 -26.24(19)
C1 S1 Fe2 C8 49.44(10)
Fe1 S1 Fe2 C8 -46.11(6)
C1 S1 Fe2 Fe1 95.55(8)
C7 C8 Fe2 C18 82.8(2)
C9 C8 Fe2 C18 -28.3(2)
Fe1 C8 Fe2 C18 128.86(13)
C7 C8 Fe2 C17 -97.0(2)
C9 C8 Fe2 C17 151.88(16)
Fe1 C8 Fe2 C17 -50.95(13)
C7 C8 Fe2 C10 147.6(2)
C9 C8 Fe2 C10 36.47(15)
Fe1 C8 Fe2 C10 -166.36(10)
C7 C8 Fe2 C9 111.1(2)
Fe1 C8 Fe2 C9 157.17(16)
C7 C8 Fe2 C11 -172.0(2)
C9 C8 Fe2 C11 76.87(15)
Fe1 C8 Fe2 C11 -125.96(9)
C7 C8 Fe2 S1 0.25(17)
C9 C8 Fe2 S1 -110.84(14)
Fe1 C8 Fe2 S1 46.34(4)
C7 C8 Fe2 Fe1 -46.09(15)
C9 C8 Fe2 Fe1 -157.17(16)
C15 Fe1 Fe2 C18 175.33(15)
C14 Fe1 Fe2 C18 -20.06(19)
C16 Fe1 Fe2 C18 87.69(15)
C7 Fe1 Fe2 C18 -93.07(14)
S1 Fe1 Fe2 C18 -5.15(12)
C8 Fe1 Fe2 C18 -119.41(14)
C15 Fe1 Fe2 C17 78.41(12)
C14 Fe1 Fe2 C17 -116.98(16)
C16 Fe1 Fe2 C17 -9.23(11)
C7 Fe1 Fe2 C17 170.01(10)
S1 Fe1 Fe2 C17 -102.07(8)
C8 Fe1 Fe2 C17 143.67(11)
C15 Fe1 Fe2 C10 -51.33(12)
C14 Fe1 Fe2 C10 113.28(16)
C16 Fe1 Fe2 C10 -138.96(11)
C7 Fe1 Fe2 C10 40.27(10)
S1 Fe1 Fe2 C10 128.19(8)
C8 Fe1 Fe2 C10 13.93(10)
C15 Fe1 Fe2 C9 -78.44(12)
C14 Fe1 Fe2 C9 86.17(16)
C16 Fe1 Fe2 C9 -166.08(11)
C7 Fe1 Fe2 C9 13.16(10)
S1 Fe1 Fe2 C9 101.07(7)
C8 Fe1 Fe2 C9 -13.18(10)
C15 Fe1 Fe2 C11 -9.75(12)
C14 Fe1 Fe2 C11 154.86(16)
C16 Fe1 Fe2 C11 -97.38(11)
C7 Fe1 Fe2 C11 81.86(10)
S1 Fe1 Fe2 C11 169.77(7)
C8 Fe1 Fe2 C11 55.51(10)
C15 Fe1 Fe2 S1 -179.51(9)
C14 Fe1 Fe2 S1 -14.90(14)
C16 Fe1 Fe2 S1 92.85(8)
C7 Fe1 Fe2 S1 -87.91(7)
C8 Fe1 Fe2 S1 -114.26(7)
C15 Fe1 Fe2 C8 -65.26(12)
C14 Fe1 Fe2 C8 99.35(16)
C16 Fe1 Fe2 C8 -152.90(11)
C7 Fe1 Fe2 C8 26.34(10)
S1 Fe1 Fe2 C8 114.26(7)
